data_7113397
loop_
_publ_author_name
'Dubs, Christian'
'Inagaki, Akiko'
'Akita, Munetaka'

_publ_section_title
;
 Selective synthesis of isomeric heterodinuclear complexes with switched
 metal arrangements via proton-induced reversible metal migration.
;
_journal_issue 23
_journal_name_full 'Chemical communications (Cambridge, England)'
_journal_page_first 2760
_journal_page_last 2761
_journal_paper_doi 10.1039/b409514f
_journal_year 2004
_chemical_formula_sum 'C29 H29 Ir N3 P'
_chemical_formula_weight 642.72
_chemical_name_common 'compound 5'
_chemical_name_systematic
;
?
;
_space_group_IT_number 2
_symmetry_cell_setting triclinic
_symmetry_Int_Tables_number 2
_symmetry_space_group_name_Hall '-P 1'
_symmetry_space_group_name_H-M 'P -1'
_atom_sites_solution_hydrogens geom
_atom_sites_solution_primary direct
_atom_sites_solution_secondary difmap
_audit_creation_method SHELXL-97
_cell_angle_alpha 92.45(5)
_cell_angle_beta 102.39(4)
_cell_angle_gamma 98.18(2)
_cell_formula_units_Z 2
_cell_length_a 9.341(5)
_cell_length_b 9.958(5)
_cell_length_c 13.571(9)
_cell_measurement_reflns_used 4059
_cell_measurement_temperature 213
_cell_measurement_theta_max 27.5
_cell_measurement_theta_min 3.3
_cell_volume 1216.9(12)
_computing_cell_refinement PROCESS-AUTO
_computing_data_collection PROCESS-AUTO
_computing_data_reduction 'teXsan Ver. 1.11'
_computing_molecular_graphics 'teXsan Ver. 1.11'
_computing_publication_material 'teXsan Ver. 1.11'
_computing_structure_refinement 'SHELXL-97 (Sheldrick, 1997)'
_computing_structure_solution 'SHELXS-97 (Sheldrick, 1990)'
_diffrn_ambient_temperature 213
_diffrn_detector_area_resol_mean 10.00
_diffrn_measured_fraction_theta_full 0.646
_diffrn_measured_fraction_theta_max 0.646
_diffrn_measurement_device_type 'Rigaku RAXIS-IV Imaging Plate'
_diffrn_measurement_method \w
_diffrn_radiation_monochromator graphite
_diffrn_radiation_source 'fine-focus sealed tube'
_diffrn_radiation_type MoK\a
_diffrn_radiation_wavelength 0.71075
_diffrn_reflns_av_R_equivalents 0.0419
_diffrn_reflns_av_sigmaI/netI 0.0601
_diffrn_reflns_limit_h_max 12
_diffrn_reflns_limit_h_min -12
_diffrn_reflns_limit_k_max 12
_diffrn_reflns_limit_k_min -12
_diffrn_reflns_limit_l_max 16
_diffrn_reflns_limit_l_min -17
_diffrn_reflns_number 4773
_diffrn_reflns_theta_full 27.48
_diffrn_reflns_theta_max 27.48
_diffrn_reflns_theta_min 3.04
_exptl_absorpt_coefficient_mu 5.575
_exptl_absorpt_correction_T_max 0.572
_exptl_absorpt_correction_T_min 0.344
_exptl_absorpt_correction_type multi-scan
_exptl_absorpt_process_details '(Higashi, 1995)'
_exptl_crystal_colour 'pale yellow'
_exptl_crystal_density_diffrn 1.754
_exptl_crystal_density_method 'not measured'
_exptl_crystal_description block
_exptl_crystal_F_000 632
_exptl_crystal_size_max 0.15
_exptl_crystal_size_mid 0.15
_exptl_crystal_size_min 0.10
_refine_diff_density_max 1.213
_refine_diff_density_min -2.076
_refine_diff_density_rms 0.181
_refine_ls_extinction_method none
_refine_ls_goodness_of_fit_ref 0.990
_refine_ls_hydrogen_treatment mixed
_refine_ls_matrix_type full
_refine_ls_number_parameters 307
_refine_ls_number_reflns 3595
_refine_ls_number_restraints 0
_refine_ls_restrained_S_all 0.990
_refine_ls_R_factor_all 0.0799
_refine_ls_R_factor_gt 0.0584
_refine_ls_shift/su_max 0.001
_refine_ls_shift/su_mean 0.000
_refine_ls_structure_factor_coef Fsqd
_refine_ls_weighting_details 'calc w=1/[\s^2^(Fo^2^)+(0.1000P)^2^+0.0000P] where P=(Fo^2^+2Fc^2^)/3'
_refine_ls_weighting_scheme calc
_refine_ls_wR_factor_gt 0.1363
_refine_ls_wR_factor_ref 0.1468
_reflns_number_gt 2686
_reflns_number_total 3595
_reflns_threshold_expression >2sigma(I)
_cod_data_source_file b409514f.txt
_cod_data_source_block compound_5
_cod_original_cell_volume 1216.9(13)
_cod_original_sg_symbol_H-M 'P -1         '
_cod_database_code 7113397

loop_
_symmetry_equiv_pos_as_xyz
'x, y, z'
'-x, -y, -z'

loop_
_atom_site_label
_atom_site_type_symbol
_atom_site_fract_x
_atom_site_fract_y
_atom_site_fract_z
_atom_site_U_iso_or_equiv
_atom_site_adp_type
_atom_site_occupancy
_atom_site_symmetry_multiplicity
_atom_site_calc_flag
Ir1 Ir 0.09785(5) 0.79731(4) 0.36593(4) 0.04135(18) Uani 1 1 d
P1 P -0.0728(3) 0.7090(3) 0.2222(2) 0.0402(7) Uani 1 1 d
N1 N 0.1407(10) 0.9409(10) 0.2662(8) 0.047(3) Uani 1 1 d
N2 N 0.2090(10) 1.0724(9) 0.2946(8) 0.044(2) Uani 1 1 d
N3 N 0.2665(11) 1.3182(10) 0.1099(8) 0.049(2) Uani 1 1 d
C01 C 0.3025(12) 0.8828(12) 0.4769(10) 0.047(3) Uani 1 1 d
C02 C 0.1834(15) 0.9223(11) 0.5069(9) 0.048(3) Uani 1 1 d
C03 C 0.1189(15) 0.8632(12) 0.5949(11) 0.051(3) Uani 1 1 d
C04 C -0.0057(15) 0.7426(14) 0.5607(12) 0.058(4) Uani 1 1 d
C05 C 0.0014(13) 0.6679(11) 0.4659(10) 0.045(3) Uani 1 1 d
C06 C 0.1324(15) 0.6209(12) 0.4466(11) 0.055(3) Uani 1 1 d
C07 C 0.2766(15) 0.6429(14) 0.5268(11) 0.057(3) Uani 1 1 d
C08 C 0.3834(15) 0.7739(15) 0.5192(11) 0.060(4) Uani 1 1 d
C11 C 0.0957(11) 0.9163(11) 0.1653(8) 0.037(2) Uani 1 1 d
C12 C 0.1396(13) 1.0334(12) 0.1215(10) 0.045(3) Uani 1 1 d
C13 C 0.2082(11) 1.1270(11) 0.2052(10) 0.042(3) Uani 1 1 d
C14 C 0.0191(12) 0.7772(11) 0.1220(9) 0.044(3) Uani 1 1 d
C21 C 0.2673(12) 1.2724(12) 0.2027(10) 0.044(3) Uani 1 1 d
C22 C 0.3190(14) 1.3579(12) 0.2916(11) 0.052(3) Uani 1 1 d
C23 C 0.3687(15) 1.4928(14) 0.2841(13) 0.063(4) Uani 1 1 d
C24 C 0.3623(14) 1.5411(12) 0.1892(13) 0.058(4) Uani 1 1 d
C25 C 0.3106(14) 1.4484(13) 0.1049(12) 0.058(4) Uani 1 1 d
C31 C -0.1393(11) 0.5288(11) 0.1872(9) 0.041(3) Uani 1 1 d
C32 C -0.2766(14) 0.4699(13) 0.1994(13) 0.059(4) Uani 1 1 d
C33 C -0.3237(14) 0.3319(13) 0.1756(13) 0.063(4) Uani 1 1 d
C34 C -0.2379(14) 0.2525(12) 0.1431(11) 0.054(3) Uani 1 1 d
C35 C -0.1009(15) 0.3091(13) 0.1314(12) 0.058(3) Uani 1 1 d
C36 C -0.0525(13) 0.4457(12) 0.1549(13) 0.059(4) Uani 1 1 d
C41 C -0.2413(13) 0.7843(11) 0.2076(11) 0.047(3) Uani 1 1 d
C42 C -0.3235(12) 0.8072(13) 0.1135(10) 0.048(3) Uani 1 1 d
C43 C -0.4497(13) 0.8706(13) 0.1069(12) 0.057(4) Uani 1 1 d
C44 C -0.4952(14) 0.9080(13) 0.1932(14) 0.061(4) Uani 1 1 d
C45 C -0.4160(14) 0.8858(14) 0.2846(12) 0.060(4) Uani 1 1 d
C46 C -0.2890(12) 0.8244(12) 0.2941(11) 0.050(3) Uani 1 1 d
H1 H 0.1153 0.5363 0.4036 0.065 Uiso 1 1 d
H2 H -0.0905 0.6118 0.4325 0.053 Uiso 1 1 d
H3 H -0.0995 0.7756 0.5518 0.069 Uiso 1 1 d
H4 H -0.0015 0.6809 0.6132 0.069 Uiso 1 1 d
H5 H 0.0821 0.9341 0.6272 0.062 Uiso 1 1 d
H6 H 0.1973 0.8347 0.6425 0.062 Uiso 1 1 d
H7 H 0.1764 1.0163 0.4997 0.056 Uiso 1 1 d
H8 H 0.3621 0.9545 0.4527 0.056 Uiso 1 1 d
H9 H 0.4505 0.7541 0.4772 0.071 Uiso 1 1 d
H10 H 0.4440 0.8060 0.5854 0.071 Uiso 1 1 d
H11 H 0.2514 0.6469 0.5914 0.072 Uiso 1 1 d
H12 H 0.3268 0.5655 0.5225 0.072 Uiso 1 1 d
H13 H 0.1267 1.0491 0.0513 0.055 Uiso 1 1 d
H14 H 0.0904 0.7227 0.1097 0.054 Uiso 1 1 d
H15 H -0.0507 0.7823 0.0613 0.054 Uiso 1 1 d
H16 H 0.3200 1.3219 0.3569 0.063 Uiso 1 1 d
H17 H 0.4093 1.5542 0.3438 0.076 Uiso 1 1 d
H18 H 0.3931 1.6345 0.1796 0.068 Uiso 1 1 d
H19 H 0.3053 1.4812 0.0392 0.068 Uiso 1 1 d
H20 H -0.3388 0.5251 0.2263 0.068 Uiso 1 1 d
H21 H -0.4214 0.2921 0.1769 0.078 Uiso 1 1 d
H22 H -0.2706 0.1575 0.1276 0.063 Uiso 1 1 d
H23 H -0.0393 0.2527 0.1074 0.072 Uiso 1 1 d
H24 H 0.0438 0.4839 0.1473 0.069 Uiso 1 1 d
H25 H -0.2923 0.7798 0.0532 0.062 Uiso 1 1 d
H26 H -0.5048 0.8880 0.0422 0.070 Uiso 1 1 d
H27 H -0.5825 0.9489 0.1894 0.072 Uiso 1 1 d
H28 H -0.4465 0.9131 0.3459 0.074 Uiso 1 1 d
H29 H -0.2347 0.8067 0.3599 0.061 Uiso 1 1 d

loop_
_atom_site_aniso_label
_atom_site_aniso_U_11
_atom_site_aniso_U_22
_atom_site_aniso_U_33
_atom_site_aniso_U_23
_atom_site_aniso_U_13
_atom_site_aniso_U_12
Ir1 0.0443(3) 0.0376(2) 0.0403(3) 0.00620(18) 0.00759(17) 0.00171(15)
P1 0.0391(14) 0.0380(13) 0.0404(19) 0.0034(12) 0.0047(11) 0.0024(11)
N1 0.048(5) 0.046(5) 0.044(7) 0.018(5) 0.005(4) -0.002(4)
N2 0.047(5) 0.038(5) 0.044(7) 0.007(4) 0.008(4) 0.002(4)
N3 0.059(6) 0.046(5) 0.042(7) 0.004(5) 0.019(4) -0.002(4)
C01 0.038(5) 0.051(6) 0.040(8) -0.008(5) -0.011(5) -0.003(5)
C02 0.075(8) 0.035(5) 0.031(7) -0.001(5) 0.008(5) 0.005(5)
C03 0.068(8) 0.040(6) 0.048(9) 0.003(6) 0.017(6) 0.010(5)
C04 0.068(8) 0.054(7) 0.059(10) 0.015(7) 0.026(7) 0.010(6)
C05 0.057(7) 0.040(5) 0.043(8) 0.008(5) 0.027(5) 0.001(5)
C06 0.071(8) 0.036(6) 0.054(9) 0.010(6) 0.009(6) 0.002(5)
C07 0.066(8) 0.054(7) 0.049(9) 0.017(6) 0.006(6) 0.014(6)
C08 0.061(8) 0.068(8) 0.042(8) 0.006(7) -0.004(6) 0.004(6)
C11 0.035(5) 0.044(5) 0.031(6) 0.008(5) 0.005(4) 0.000(4)
C12 0.057(7) 0.042(6) 0.038(7) 0.010(5) 0.013(5) 0.008(5)
C13 0.040(5) 0.040(5) 0.051(8) 0.004(5) 0.020(5) 0.008(4)
C14 0.049(6) 0.041(5) 0.039(7) 0.011(5) 0.007(5) 0.001(5)
C21 0.040(5) 0.045(6) 0.048(8) 0.007(5) 0.009(5) 0.007(4)
C22 0.055(7) 0.041(6) 0.055(9) 0.004(6) 0.007(6) -0.001(5)
C23 0.060(8) 0.051(7) 0.069(11) 0.000(7) 0.008(7) -0.008(6)
C24 0.050(7) 0.036(6) 0.086(12) 0.003(6) 0.014(6) -0.003(5)
C25 0.059(7) 0.044(6) 0.069(11) 0.014(7) 0.018(6) -0.001(5)
C31 0.039(5) 0.045(6) 0.040(7) 0.008(5) 0.010(4) 0.013(4)
C32 0.049(6) 0.047(6) 0.081(11) -0.005(7) 0.021(6) 0.002(5)
C33 0.051(7) 0.046(7) 0.090(12) 0.002(7) 0.020(7) -0.008(5)
C34 0.058(7) 0.038(6) 0.059(10) 0.002(6) 0.004(6) -0.001(5)
C35 0.065(8) 0.047(7) 0.068(11) 0.003(7) 0.024(7) 0.015(6)
C36 0.047(6) 0.043(6) 0.087(12) 0.002(7) 0.021(6) 0.004(5)
C41 0.048(6) 0.034(5) 0.058(9) -0.005(5) 0.013(5) 0.000(4)
C42 0.046(6) 0.052(6) 0.044(8) 0.014(6) 0.004(5) 0.010(5)
C43 0.043(6) 0.052(7) 0.071(10) 0.016(7) -0.001(6) 0.006(5)
C44 0.048(7) 0.045(6) 0.088(12) 0.008(7) 0.011(7) 0.007(5)
C45 0.051(7) 0.066(8) 0.067(11) -0.008(7) 0.021(7) 0.009(6)
C46 0.042(6) 0.048(6) 0.058(9) -0.005(6) 0.009(5) 0.006(5)

loop_
_atom_type_symbol
_atom_type_description
_atom_type_scat_dispersion_real
_atom_type_scat_dispersion_imag
_atom_type_scat_source
C C 0.0033 0.0016 'International Tables Vol C Tables 4.2.6.8 and 6.1.1.4'
H H 0.0000 0.0000 'International Tables Vol C Tables 4.2.6.8 and 6.1.1.4'
N N 0.0061 0.0033 'International Tables Vol C Tables 4.2.6.8 and 6.1.1.4'
P P 0.1023 0.0942 'International Tables Vol C Tables 4.2.6.8 and 6.1.1.4'
Ir Ir -1.4442 7.9887 'International Tables Vol C Tables 4.2.6.8 and 6.1.1.4'

loop_
_geom_angle_atom_site_label_1
_geom_angle_atom_site_label_2
_geom_angle_atom_site_label_3
_geom_angle
N1 Ir1 C06 155.0(5)
N1 Ir1 C05 165.5(4)
C06 Ir1 C05 39.2(5)
N1 Ir1 C02 99.0(4)
C06 Ir1 C02 89.1(5)
C05 Ir1 C02 80.8(5)
N1 Ir1 C01 91.4(4)
C06 Ir1 C01 81.1(5)
C05 Ir1 C01 96.6(5)
C02 Ir1 C01 36.4(5)
N1 Ir1 P1 79.1(3)
C06 Ir1 P1 102.5(4)
C05 Ir1 P1 95.3(4)
C02 Ir1 P1 156.5(4)
C01 Ir1 P1 164.8(4)
C41 P1 C31 103.9(5)
C41 P1 C14 105.2(6)
C31 P1 C14 107.4(6)
C41 P1 Ir1 111.7(4)
C31 P1 Ir1 125.5(4)
C14 P1 Ir1 101.5(4)
C11 N1 N2 112.7(9)
C11 N1 Ir1 122.7(7)
N2 N1 Ir1 124.5(8)
C13 N2 N1 103.0(10)
C25 N3 C21 117.8(12)
C02 C01 C08 125.4(12)
C02 C01 Ir1 70.6(7)
C08 C01 Ir1 110.9(8)
C01 C02 C03 124.4(11)
C01 C02 Ir1 73.0(7)
C03 C02 Ir1 112.2(8)
C04 C03 C02 113.5(12)
C05 C04 C03 113.6(11)
C06 C05 C04 124.6(12)
C06 C05 Ir1 69.6(6)
C04 C05 Ir1 112.6(8)
C05 C06 C07 120.9(14)
C05 C06 Ir1 71.2(6)
C07 C06 Ir1 112.6(8)
C06 C07 C08 114.4(10)
C01 C08 C07 111.8(11)
N1 C11 C12 107.8(10)
N1 C11 C14 119.3(9)
C12 C11 C14 132.8(11)
C11 C12 C13 103.7(10)
N2 C13 C12 112.6(9)
N2 C13 C21 120.2(11)
C12 C13 C21 127.1(11)
C11 C14 P1 104.2(9)
N3 C21 C22 122.2(11)
N3 C21 C13 116.4(11)
C22 C21 C13 121.4(11)
C23 C22 C21 118.6(13)
C22 C23 C24 119.4(14)
C23 C24 C25 118.1(11)
N3 C25 C24 123.9(13)
C36 C31 C32 117.5(11)
C36 C31 P1 121.6(8)
C32 C31 P1 120.8(9)
C31 C32 C33 120.1(13)
C34 C33 C32 121.5(12)
C33 C34 C35 119.1(11)
C34 C35 C36 120.1(12)
C31 C36 C35 121.7(11)
C42 C41 C46 118.4(11)
C42 C41 P1 122.2(11)
C46 C41 P1 119.4(10)
C41 C42 C43 119.8(13)
C44 C43 C42 120.7(12)
C45 C44 C43 119.7(13)
C44 C45 C46 121.2(15)
C45 C46 C41 120.2(13)

loop_
_geom_bond_atom_site_label_1
_geom_bond_atom_site_label_2
_geom_bond_distance
Ir1 N1 2.067(9)
Ir1 C06 2.136(11)
Ir1 C05 2.158(10)
Ir1 C02 2.170(13)
Ir1 C01 2.200(10)
Ir1 P1 2.289(3)
P1 C41 1.815(12)
P1 C31 1.821(12)
P1 C14 1.860(12)
N1 C11 1.345(15)
N1 N2 1.372(13)
N2 C13 1.350(15)
N3 C25 1.313(15)
N3 C21 1.357(15)
C01 C02 1.365(19)
C01 C08 1.475(18)
C02 C03 1.550(17)
C03 C04 1.528(19)
C04 C05 1.48(2)
C05 C06 1.440(19)
C06 C07 1.521(18)
C07 C08 1.547(18)
C11 C12 1.381(14)
C11 C14 1.498(15)
C12 C13 1.414(18)
C13 C21 1.479(15)
C21 C22 1.400(19)
C22 C23 1.373(17)
C23 C24 1.39(2)
C24 C25 1.39(2)
C31 C36 1.359(17)
C31 C32 1.379(16)
C32 C33 1.384(18)
C33 C34 1.33(2)
C34 C35 1.368(17)
C35 C36 1.372(17)
C41 C42 1.388(17)
C41 C46 1.404(19)
C42 C43 1.403(17)
C43 C44 1.38(2)
C44 C45 1.35(2)
C45 C46 1.395(17)
